data_8107598
loop_
_publ_author_name
'Al-Omary, Fatmah A. M.'
'Blacque, Olivier'
'Alanazi, Fahdah S.'
'Tiekink, Edward R. T.'
'El-Emam, Ali A.'

_publ_section_title
;
 Crystal structure of
 2-[(4-bromobenzyl)thio]-5-(5-bromothiophen-2-yl)-1,3,4-oxadiazole,
 C13H8Br2N2OS2
;
_journal_issue 5
_journal_name_full 'Zeitschrift f\"ur Kristallographie - New Crystal Structures'
_journal_page_first 911
_journal_page_last 913
_journal_paper_doi 10.1515/ncrs-2023-0270
_journal_volume 238
_journal_year 2023
_chemical_formula_moiety 'C13 H8 Br2 N2 O S2'
_chemical_formula_sum 'C13 H8 Br2 N2 O S2'
_chemical_formula_weight 432.15
_space_group_crystal_system monoclinic
_space_group_IT_number 7
_space_group_name_Hall 'P -2yc'
_space_group_name_H-M_alt 'P 1 c 1'
_atom_sites_solution_hydrogens geom
_atom_sites_solution_primary direct
_atom_sites_solution_secondary difmap
_audit_creation_method SHELXL-2018/3
_cell_angle_alpha 90
_cell_angle_beta 105.885(3)
_cell_angle_gamma 90
_cell_formula_units_Z 2
_cell_length_a 13.4050(4)
_cell_length_b 4.77160(10)
_cell_length_c 11.7303(4)
_cell_measurement_reflns_used 8197
_cell_measurement_temperature 160(2)
_cell_measurement_theta_max 76.5190
_cell_measurement_theta_min 3.4250
_cell_volume 721.66(4)
_computing_cell_refinement 'CrysAlis^PRO^ [1]'
_computing_data_collection 'CrysAlis^PRO^ [1]'
_computing_data_reduction 'CrysAlis^PRO^ [1]'
_computing_molecular_graphics 'ORTEP-3 for Windows [4]'
_computing_publication_material 'SHELXL-2018/3 [3]'
_computing_structure_refinement 'SHELXL-2018/3 [3]'
_computing_structure_solution 'SHELXT [2]'
_diffrn_ambient_environment N~2~
_diffrn_ambient_temperature 160(2)
_diffrn_detector 'CCD plate'
_diffrn_detector_area_resol_mean 10.3801
_diffrn_detector_type Atlas
_diffrn_measured_fraction_theta_full 1.000
_diffrn_measured_fraction_theta_max 0.999
_diffrn_measurement_device 'four-circle diffractometer'
_diffrn_measurement_device_type 'SuperNova, Dual, Cu at home/near, Atlas'
_diffrn_radiation_monochromator mirror
_diffrn_radiation_probe x-ray
_diffrn_radiation_type 'Cu K\a'
_diffrn_radiation_wavelength 1.54184
_diffrn_reflns_av_R_equivalents 0.0305
_diffrn_reflns_av_unetI/netI 0.0184
_diffrn_reflns_Laue_measured_fraction_full 1.000
_diffrn_reflns_Laue_measured_fraction_max 0.999
_diffrn_reflns_limit_h_max 16
_diffrn_reflns_limit_h_min -16
_diffrn_reflns_limit_k_max 5
_diffrn_reflns_limit_k_min -5
_diffrn_reflns_limit_l_max 14
_diffrn_reflns_limit_l_min -14
_diffrn_reflns_number 13407
_diffrn_reflns_point_group_measured_fraction_full 0.961
_diffrn_reflns_point_group_measured_fraction_max 0.956
_diffrn_reflns_theta_full 67.684
_diffrn_reflns_theta_max 74.428
_diffrn_reflns_theta_min 3.428
_diffrn_source 'micro-focus sealed X-ray tube'
_diffrn_source_type 'SuperNova (Cu) X-ray Source'
_exptl_absorpt_coefficient_mu 9.801
_exptl_absorpt_correction_T_max 0.825
_exptl_absorpt_correction_T_min 0.140
_exptl_absorpt_correction_type analytical
_exptl_absorpt_process_details
;
CrysAlis^PRO^ [1]
;
_exptl_crystal_colour colourless
_exptl_crystal_density_diffrn 1.989
_exptl_crystal_description plate
_exptl_crystal_F_000 420
_exptl_crystal_size_max 0.280
_exptl_crystal_size_mid 0.130
_exptl_crystal_size_min 0.020
_refine_diff_density_max 0.586
_refine_diff_density_min -0.656
_refine_diff_density_rms 0.076
_refine_ls_abs_structure_details
;
 Classical Flack method preferred over Parsons because s.u. lower.
;
_refine_ls_abs_structure_Flack -0.02(3)
_refine_ls_extinction_coef .
_refine_ls_extinction_method none
_refine_ls_goodness_of_fit_ref 1.131
_refine_ls_hydrogen_treatment constr
_refine_ls_matrix_type full
_refine_ls_number_parameters 181
_refine_ls_number_reflns 2803
_refine_ls_number_restraints 2
_refine_ls_restrained_S_all 1.130
_refine_ls_R_factor_all 0.0296
_refine_ls_R_factor_gt 0.0294
_refine_ls_shift/su_max 0.000
_refine_ls_shift/su_mean 0.000
_refine_ls_structure_factor_coef Fsqd
_refine_ls_weighting_details 'w=1/[\s^2^(Fo^2^)+(0.0597P)^2^+0.2568P] where P=(Fo^2^+2Fc^2^)/3'
_refine_ls_weighting_scheme calc
_refine_ls_wR_factor_gt 0.0806
_refine_ls_wR_factor_ref 0.0808
_reflns_Friedel_coverage 0.911
_reflns_Friedel_fraction_full 0.921
_reflns_Friedel_fraction_max 0.913
_reflns_number_gt 2778
_reflns_number_total 2803
_reflns_threshold_expression 'I > 2\s(I)'
_cod_data_source_file suppl_j_ncrs-2023-0270_suppl_001.cif
_cod_data_source_block shelx
_cod_original_sg_symbol_H-M 'P c'
_cod_database_code 8107598
_shelx_shelxl_version_number 2018/3
_shelx_space_group_comment
;
The symmetry employed for this shelxl refinement is uniquely defined
by the following loop, which should always be used as a source of
symmetry information in preference to the above space-group names.
They are only intended as comments.
;
_shelx_estimated_absorpt_t_min 0.170
_shelx_estimated_absorpt_t_max 0.828

loop_
_space_group_symop_operation_xyz
'x, y, z'
'x, -y, z+1/2'

loop_
_atom_site_label
_atom_site_type_symbol
_atom_site_fract_x
_atom_site_fract_y
_atom_site_fract_z
_atom_site_U_iso_or_equiv
_atom_site_adp_type
_atom_site_occupancy
_atom_site_site_symmetry_order
_atom_site_calc_flag
_atom_site_refinement_flags_posn
_atom_site_refinement_flags_adp
_atom_site_refinement_flags_occupancy
_atom_site_disorder_assembly
_atom_site_disorder_group
Br1 Br 0.92814(4) -0.19744(10) 0.89748(4) 0.02809(18) Uani 1 1 d . . . . .
Br2 Br 0.07189(3) 0.31074(10) 0.10251(4) 0.02696(18) Uani 1 1 d . . . . .
S1 S 0.73153(11) 0.1726(3) 0.79808(14) 0.0260(3) Uani 1 1 d . . . . .
S2 S 0.52009(10) 1.1099(3) 0.40031(12) 0.0251(3) Uani 1 1 d . . . . .
O1 O 0.6360(3) 0.7405(8) 0.5411(4) 0.0224(7) Uani 1 1 d . . . . .
N1 N 0.5406(3) 0.5644(10) 0.6516(4) 0.0269(9) Uani 1 1 d . . . . .
N2 N 0.4800(4) 0.7651(11) 0.5729(5) 0.0272(9) Uani 1 1 d . . . . .
C1 C 0.6294(4) 0.5567(11) 0.6288(5) 0.0226(10) Uani 1 1 d . . . . .
C2 C 0.5401(4) 0.8612(12) 0.5114(5) 0.0228(9) Uani 1 1 d . . . . .
C3 C 0.7198(4) 0.3877(12) 0.6770(5) 0.0233(10) Uani 1 1 d . . . . .
C4 C 0.8511(4) 0.0619(10) 0.7885(5) 0.0238(10) Uani 1 1 d . . . . .
C5 C 0.8805(5) 0.1814(11) 0.6980(6) 0.0282(12) Uani 1 1 d . . . . .
H5 H 0.944134 0.142967 0.680130 0.034 Uiso 1 1 calc R U . . .
C6 C 0.8050(5) 0.3693(13) 0.6338(6) 0.0279(11) Uani 1 1 d . . . . .
H6 H 0.812297 0.473041 0.567425 0.033 Uiso 1 1 calc R U . . .
C7 C 0.3835(4) 1.1834(10) 0.3835(6) 0.0264(13) Uani 1 1 d . . . . .
H7A H 0.372858 1.207674 0.463122 0.032 Uiso 1 1 calc R U . . .
H7B H 0.365391 1.362691 0.340305 0.032 Uiso 1 1 calc R U . . .
C8 C 0.3109(4) 0.9592(10) 0.3185(5) 0.0223(10) Uani 1 1 d . . . . .
C9 C 0.2336(5) 0.8537(12) 0.3648(5) 0.0258(11) Uani 1 1 d . . . . .
H9 H 0.229283 0.915919 0.440269 0.031 Uiso 1 1 calc R U . . .
C10 C 0.1622(5) 0.6576(12) 0.3020(5) 0.0263(11) Uani 1 1 d . . . . .
H10 H 0.109364 0.586118 0.333922 0.032 Uiso 1 1 calc R U . . .
C11 C 0.1697(4) 0.5697(10) 0.1926(5) 0.0223(10) Uani 1 1 d . . . . .
C12 C 0.2475(5) 0.6668(12) 0.1455(6) 0.0264(12) Uani 1 1 d . . . . .
H12 H 0.252799 0.599779 0.071139 0.032 Uiso 1 1 calc R U . . .
C13 C 0.3175(4) 0.8635(13) 0.2086(5) 0.0261(10) Uani 1 1 d . . . . .
H13 H 0.370449 0.933436 0.176504 0.031 Uiso 1 1 calc R U . . .

loop_
_atom_site_aniso_label
_atom_site_aniso_U_11
_atom_site_aniso_U_22
_atom_site_aniso_U_33
_atom_site_aniso_U_23
_atom_site_aniso_U_13
_atom_site_aniso_U_12
Br1 0.0321(3) 0.0274(3) 0.0224(3) 0.0028(2) 0.0036(2) 0.0022(2)
Br2 0.0265(3) 0.0256(3) 0.0264(4) 0.00047(19) 0.0034(2) -0.00392(19)
S1 0.0262(6) 0.0307(7) 0.0233(7) 0.0034(5) 0.0106(5) 0.0005(4)
S2 0.0236(5) 0.0270(5) 0.0245(6) 0.0022(5) 0.0059(5) -0.0003(5)
O1 0.0203(16) 0.0272(15) 0.020(2) 0.0023(17) 0.0056(15) 0.0033(14)
N1 0.026(2) 0.032(2) 0.024(2) 0.0002(19) 0.0087(18) 0.0041(16)
N2 0.025(2) 0.031(2) 0.028(3) 0.002(2) 0.011(2) 0.0051(19)
C1 0.026(2) 0.024(2) 0.018(3) -0.0026(18) 0.007(2) -0.0004(18)
C2 0.021(2) 0.0238(19) 0.024(3) -0.002(2) 0.0065(19) 0.0021(18)
C3 0.024(2) 0.025(2) 0.022(3) -0.002(2) 0.007(2) 0.0003(19)
C4 0.025(2) 0.023(2) 0.023(3) -0.0027(19) 0.006(2) 0.0008(18)
C5 0.026(3) 0.035(3) 0.024(3) 0.0042(19) 0.007(2) 0.0051(19)
C6 0.030(3) 0.032(2) 0.025(3) 0.001(2) 0.012(2) 0.004(2)
C7 0.021(3) 0.025(3) 0.032(4) 0.000(2) 0.004(2) 0.0022(17)
C8 0.023(2) 0.024(2) 0.019(2) 0.0016(19) 0.0032(19) 0.0034(18)
C9 0.028(3) 0.028(2) 0.023(3) -0.001(2) 0.010(2) 0.002(2)
C10 0.026(3) 0.030(2) 0.025(3) 0.004(2) 0.010(2) 0.0001(19)
C11 0.022(2) 0.023(2) 0.021(3) 0.0033(18) 0.0038(18) 0.0002(17)
C12 0.030(3) 0.031(3) 0.020(3) -0.001(2) 0.012(2) -0.0046(19)
C13 0.025(2) 0.031(2) 0.022(3) 0.002(2) 0.007(2) -0.004(2)

loop_
_atom_type_symbol
_atom_type_description
_atom_type_scat_dispersion_real
_atom_type_scat_dispersion_imag
_atom_type_scat_source
C C 0.0181 0.0091 'International Tables Vol C Tables 4.2.6.8 and 6.1.1.4'
H H 0.0000 0.0000 'International Tables Vol C Tables 4.2.6.8 and 6.1.1.4'
Br Br -0.6763 1.2805 'International Tables Vol C Tables 4.2.6.8 and 6.1.1.4'
N N 0.0311 0.0180 'International Tables Vol C Tables 4.2.6.8 and 6.1.1.4'
O O 0.0492 0.0322 'International Tables Vol C Tables 4.2.6.8 and 6.1.1.4'
S S 0.3331 0.5567 'International Tables Vol C Tables 4.2.6.8 and 6.1.1.4'

loop_
_exptl_crystal_face_index_h
_exptl_crystal_face_index_k
_exptl_crystal_face_index_l
_exptl_crystal_face_perp_dist
0 0 1 0.0677
0 0 -1 0.0517
1 3 0 0.1358
-1 -3 0 0.1358
1 0 0 0.0109
-1 0 0 0.0089

loop_
_geom_angle_atom_site_label_1
_geom_angle_atom_site_label_2
_geom_angle_atom_site_label_3
_geom_angle
_geom_angle_site_symmetry_1
_geom_angle_site_symmetry_3
C4 S1 C3 90.3(3) . .
C2 S2 C7 99.1(3) . .
C2 O1 C1 102.3(4) . .
C1 N1 N2 106.3(4) . .
C2 N2 N1 105.5(4) . .
N1 C1 O1 112.9(5) . .
N1 C1 C3 131.4(5) . .
O1 C1 C3 115.7(4) . .
N2 C2 O1 113.1(5) . .
N2 C2 S2 131.9(4) . .
O1 C2 S2 115.1(4) . .
C6 C3 C1 126.1(5) . .
C6 C3 S1 111.6(4) . .
C1 C3 S1 122.3(4) . .
C5 C4 S1 113.5(4) . .
C5 C4 Br1 126.0(4) . .
S1 C4 Br1 120.5(3) . .
C4 C5 C6 111.5(5) . .
C4 C5 H5 124.3 . .
C6 C5 H5 124.3 . .
C3 C6 C5 113.1(6) . .
C3 C6 H6 123.4 . .
C5 C6 H6 123.4 . .
C8 C7 S2 114.2(4) . .
C8 C7 H7A 108.7 . .
S2 C7 H7A 108.7 . .
C8 C7 H7B 108.7 . .
S2 C7 H7B 108.7 . .
H7A C7 H7B 107.6 . .
C9 C8 C13 119.1(5) . .
C9 C8 C7 120.5(5) . .
C13 C8 C7 120.4(5) . .
C8 C9 C10 120.9(5) . .
C8 C9 H9 119.6 . .
C10 C9 H9 119.6 . .
C11 C10 C9 118.7(5) . .
C11 C10 H10 120.7 . .
C9 C10 H10 120.7 . .
C10 C11 C12 121.6(5) . .
C10 C11 Br2 120.0(4) . .
C12 C11 Br2 118.4(4) . .
C11 C12 C13 119.1(6) . .
C11 C12 H12 120.5 . .
C13 C12 H12 120.5 . .
C12 C13 C8 120.6(5) . .
C12 C13 H13 119.7 . .
C8 C13 H13 119.7 . .

loop_
_geom_bond_atom_site_label_1
_geom_bond_atom_site_label_2
_geom_bond_distance
_geom_bond_site_symmetry_2
Br1 C4 1.874(5) .
Br2 C11 1.899(5) .
S1 C4 1.720(5) .
S1 C3 1.725(6) .
S2 C2 1.728(6) .
S2 C7 1.821(6) .
O1 C2 1.364(6) .
O1 C1 1.373(7) .
N1 C1 1.291(7) .
N1 N2 1.421(7) .
N2 C2 1.304(8) .
C1 C3 1.436(8) .
C3 C6 1.373(7) .
C4 C5 1.355(8) .
C5 C6 1.406(8) .
C5 H5 0.9500 .
C6 H6 0.9500 .
C7 C8 1.505(8) .
C7 H7A 0.9900 .
C7 H7B 0.9900 .
C8 C9 1.390(8) .
C8 C13 1.393(8) .
C9 C10 1.396(9) .
C9 H9 0.9500 .
C10 C11 1.379(8) .
C10 H10 0.9500 .
C11 C12 1.386(8) .
C12 C13 1.389(8) .
C12 H12 0.9500 .
C13 H13 0.9500 .

loop_
_geom_torsion_atom_site_label_1
_geom_torsion_atom_site_label_2
_geom_torsion_atom_site_label_3
_geom_torsion_atom_site_label_4
_geom_torsion
_geom_torsion_site_symmetry_1
_geom_torsion_site_symmetry_2
_geom_torsion_site_symmetry_3
_geom_torsion_site_symmetry_4
C1 N1 N2 C2 -0.9(6) . . . .
N2 N1 C1 O1 0.9(6) . . . .
N2 N1 C1 C3 -177.6(5) . . . .
C2 O1 C1 N1 -0.6(6) . . . .
C2 O1 C1 C3 178.2(5) . . . .
N1 N2 C2 O1 0.6(7) . . . .
N1 N2 C2 S2 -179.6(4) . . . .
C1 O1 C2 N2 0.0(6) . . . .
C1 O1 C2 S2 -179.9(4) . . . .
C7 S2 C2 N2 -4.6(7) . . . .
C7 S2 C2 O1 175.2(4) . . . .
N1 C1 C3 C6 169.9(6) . . . .
O1 C1 C3 C6 -8.5(8) . . . .
N1 C1 C3 S1 -8.6(9) . . . .
O1 C1 C3 S1 172.9(4) . . . .
C4 S1 C3 C6 0.0(5) . . . .
C4 S1 C3 C1 178.8(5) . . . .
C3 S1 C4 C5 -0.1(5) . . . .
C3 S1 C4 Br1 179.4(3) . . . .
S1 C4 C5 C6 0.2(7) . . . .
Br1 C4 C5 C6 -179.3(4) . . . .
C1 C3 C6 C5 -178.6(5) . . . .
S1 C3 C6 C5 0.1(7) . . . .
C4 C5 C6 C3 -0.2(8) . . . .
C2 S2 C7 C8 -75.5(5) . . . .
S2 C7 C8 C9 131.0(5) . . . .
S2 C7 C8 C13 -51.8(7) . . . .
C13 C8 C9 C10 -1.0(8) . . . .
C7 C8 C9 C10 176.3(5) . . . .
C8 C9 C10 C11 0.1(8) . . . .
C9 C10 C11 C12 1.4(8) . . . .
C9 C10 C11 Br2 -178.3(4) . . . .
C10 C11 C12 C13 -1.9(9) . . . .
Br2 C11 C12 C13 177.8(4) . . . .
C11 C12 C13 C8 0.9(9) . . . .
C9 C8 C13 C12 0.5(8) . . . .
C7 C8 C13 C12 -176.8(5) . . . .
